data_4328769
loop_
_publ_author_name
'Juan Diwu'
'Shuao Wang'
'Thomas E. Albrecht-Schmitt'

_publ_section_title
;
 Periodic Trends in Hexanuclear Actinide Clusters
;
_journal_name_full 'Inorganic Chemistry'
_journal_page_first 4088
_journal_page_last 4093
_journal_paper_doi 10.1021/ic2023242
_journal_volume 51
_journal_year 2012
_chemical_formula_sum 'C72 H48 Cs2 N22 O174 P24 U12'
_chemical_formula_weight 7870.78
_chemical_name_common 'uranium 1,2-Phenyldiphosphonate cluster'
_chemical_name_systematic
; 
 ? 
;
_space_group_IT_number 2
_symmetry_cell_setting triclinic
_symmetry_space_group_name_Hall '-P 1'
_symmetry_space_group_name_H-M 'P -1'
_atom_sites_solution_hydrogens geom
_atom_sites_solution_primary direct
_atom_sites_solution_secondary difmap
_audit_creation_method SHELXL-97
_cell_angle_alpha 96.468(14)
_cell_angle_beta 100.378(18)
_cell_angle_gamma 103.749(10)
_cell_formula_units_Z 1
_cell_length_a 17.059(13)
_cell_length_b 17.109(13)
_cell_length_c 18.689(12)
_cell_measurement_reflns_used 23205
_cell_measurement_temperature 100(2)
_cell_measurement_theta_max 27.47
_cell_measurement_theta_min 1.12
_cell_volume 5142(6)
_computing_cell_refinement 'SMART SAINT'
_computing_data_collection SMART
_computing_data_reduction SAINT
_computing_molecular_graphics 'SHELXP-97 (Sheldrick, 1997)'
_computing_publication_material 'SHELCIF-97 (Sheldrick, 2000)'
_computing_structure_refinement 'SHELXL-97 (Sheldrick, 1997)'
_computing_structure_solution 'SHELXS-97 (Sheldrick, 1990)'
_diffrn_ambient_temperature 100(2)
_diffrn_detector_area_resol_mean 0
_diffrn_measured_fraction_theta_full 0.986
_diffrn_measured_fraction_theta_max 0.986
_diffrn_measurement_device_type 'Bruker APEXII'
_diffrn_measurement_method '0.3 wide w/ exposures'
_diffrn_radiation_monochromator 'Quazar optics'
_diffrn_radiation_source 'Imus microfocused'
_diffrn_radiation_type MoK\a
_diffrn_radiation_wavelength 0.71073
_diffrn_reflns_av_R_equivalents 0.0847
_diffrn_reflns_av_sigmaI/netI 0.1217
_diffrn_reflns_limit_h_max 22
_diffrn_reflns_limit_h_min -22
_diffrn_reflns_limit_k_max 21
_diffrn_reflns_limit_k_min -22
_diffrn_reflns_limit_l_max 24
_diffrn_reflns_limit_l_min -24
_diffrn_reflns_number 60964
_diffrn_reflns_theta_full 27.47
_diffrn_reflns_theta_max 27.47
_diffrn_reflns_theta_min 1.12
_exptl_absorpt_coefficient_mu 10.081
_exptl_absorpt_correction_T_max 0.604
_exptl_absorpt_correction_T_min 0.395
_exptl_absorpt_correction_type numerical
_exptl_absorpt_process_details shelxprep
_exptl_crystal_colour green
_exptl_crystal_density_diffrn 2.542
_exptl_crystal_density_meas ?
_exptl_crystal_description block
_exptl_crystal_F_000 3600
_exptl_crystal_size_max 0.12
_exptl_crystal_size_mid 0.08
_exptl_crystal_size_min 0.05
_platon_squeeze_details
;
;
_refine_diff_density_max 3.011
_refine_diff_density_min -2.775
_refine_diff_density_rms 0.308
_refine_ls_extinction_method none
_refine_ls_goodness_of_fit_ref 0.994
_refine_ls_hydrogen_treatment constr
_refine_ls_matrix_type full
_refine_ls_number_parameters 1237
_refine_ls_number_reflns 23205
_refine_ls_number_restraints 54
_refine_ls_restrained_S_all 0.994
_refine_ls_R_factor_all 0.0943
_refine_ls_R_factor_gt 0.0536
_refine_ls_shift/su_max 0.001
_refine_ls_shift/su_mean 0.000
_refine_ls_structure_factor_coef Fsqd
_refine_ls_weighting_details 'calc w=1/[\s^2^(Fo^2^)+(0.0518P)^2^+0.0000P] where P=(Fo^2^+2Fc^2^)/3'
_refine_ls_weighting_scheme calc
_refine_ls_wR_factor_gt 0.1217
_refine_ls_wR_factor_ref 0.1335
_reflns_number_gt 14182
_reflns_number_total 23205
_reflns_threshold_expression >2sigma(I)
_cod_data_source_file ic2023242_si_002_4.cif
_cod_data_source_block U6-2
_cod_depositor_comments
;
The following automatic conversions were performed:

'_exptl_crystal_density_meas' value 'n/a' was changed to '?' - the
value is perceived as not measured.

Automatic conversion script
Id: cif_fix_values 3008 2015-01-20 13:52:24Z robertas 
;
_cod_original_cell_volume 5142(7)
_cod_database_code 4328769

loop_
_symmetry_equiv_pos_as_xyz
'x, y, z'
'-x, -y, -z'

loop_
_atom_site_label
_atom_site_type_symbol
_atom_site_fract_x
_atom_site_fract_y
_atom_site_fract_z
_atom_site_U_iso_or_equiv
_atom_site_adp_type
_atom_site_occupancy
_atom_site_symmetry_multiplicity
_atom_site_calc_flag
_atom_site_refinement_flags
U1 U -0.00481(3) 0.75465(3) 0.49048(3) 0.01807(11) Uani 1 1 d .
U2 U 0.25570(3) 0.50579(3) 0.46901(2) 0.01497(11) Uani 1 1 d .
U3 U 0.02180(3) 0.49285(3) 0.73874(3) 0.01731(11) Uani 1 1 d .
U4 U 0.47832(3) 0.75192(3) 1.05650(3) 0.02096(12) Uani 1 1 d .
U5 U 0.75794(3) 0.97429(3) 1.02416(3) 0.02254(12) Uani 1 1 d .
U6 U 0.53216(3) 0.96951(3) 0.77021(3) 0.01868(11) Uani 1 1 d .
Cs1 Cs 0.17981(5) 0.66754(5) 0.63205(5) 0.0304(2) Uani 1 1 d .
P1 P -0.0555(2) 0.63834(19) 0.63108(18) 0.0184(7) Uani 1 1 d .
P2 P 0.5640(2) 0.8380(2) 0.91009(18) 0.0200(7) Uani 1 1 d .
P3 P 0.13108(18) 0.63954(19) 0.42124(17) 0.0139(7) Uani 1 1 d .
P4 P 0.62107(19) 0.9476(2) 1.15594(18) 0.0186(7) Uani 1 1 d .
P5 P 0.33693(19) 0.8811(2) 1.06560(18) 0.0179(7) Uani 1 1 d .
P6 P 0.15053(19) 0.4390(2) 0.61914(18) 0.0171(7) Uani 1 1 d .
P7 P -0.1970(2) 0.4481(2) 0.72134(18) 0.0200(7) Uani 1 1 d .
P8 P -0.0609(2) 0.7124(2) 0.29201(19) 0.0208(7) Uani 1 1 d .
P9 P 0.7561(2) 1.0101(2) 0.8310(2) 0.0257(8) Uani 1 1 d .
P10 P 0.2093(2) 0.2861(2) 0.45503(19) 0.0203(7) Uani 1 1 d .
P11 P 0.5057(2) 0.8301(2) 1.25415(19) 0.0224(8) Uani 1 1 d .
P12 P 0.6882(2) 0.7562(2) 1.0239(2) 0.0270(8) Uani 1 1 d .
O1 O 0.0987(5) 0.6973(5) 0.4682(4) 0.0178(18) Uani 1 1 d .
O2 O 0.4790(5) 0.7836(5) 1.3188(5) 0.027(2) Uani 1 1 d .
O3 O 0.3990(5) 0.9475(5) 1.1224(4) 0.0185(19) Uani 1 1 d .
O4 O 0.0630(5) 0.5711(4) 0.3722(4) 0.0130(17) Uani 1 1 d .
O5 O 0.5836(5) 1.0161(5) 1.1835(4) 0.0175(18) Uani 1 1 d .
O6 O 0.2597(5) 0.3737(5) 0.4786(4) 0.0197(19) Uani 1 1 d .
O7 O 0.3992(5) 0.8402(5) 0.7265(5) 0.026(2) Uani 1 1 d .
O8 O 0.3025(5) 0.9171(5) 0.9988(4) 0.0209(19) Uani 1 1 d .
O9 O 0.1199(5) 0.4963(5) 0.6714(4) 0.0156(18) Uani 1 1 d .
O10 O 0.4758(5) 0.9066(5) 1.2588(5) 0.026(2) Uani 1 1 d .
O11 O -0.1186(5) 0.5730(5) 0.5727(4) 0.0200(19) Uani 1 1 d .
O12 O 0.3590(5) 0.6222(5) 0.4397(5) 0.026(2) Uani 1 1 d .
O13 O 0.4928(5) 0.7997(5) 0.9448(4) 0.0202(19) Uani 1 1 d .
O14 O -0.0212(5) 0.7589(5) 0.3683(5) 0.028(2) Uani 1 1 d .
O15 O 0.3735(5) 0.8131(5) 1.0396(5) 0.0203(19) Uani 1 1 d .
O16 O 0.5550(5) 0.8776(5) 1.1048(4) 0.022(2) Uani 1 1 d .
O17 O 0.6920(5) 0.9840(5) 1.1202(5) 0.021(2) Uani 1 1 d .
O18 O -0.2211(5) 0.4871(5) 0.6557(5) 0.022(2) Uani 1 1 d .
O19 O 0.1377(5) 0.2600(5) 0.4922(5) 0.0190(19) Uani 1 1 d .
O20 O 0.1123(5) 0.8767(5) 0.4852(5) 0.024(2) Uani 1 1 d .
O21 O -0.0041(5) 0.6025(5) 0.6867(4) 0.0203(19) Uani 1 1 d .
O22 O 0.2087(5) 0.4894(5) 0.5783(4) 0.0178(18) Uani 1 1 d .
O23 O 0.1896(5) 0.6047(5) 0.4735(4) 0.0153(18) Uani 1 1 d .
O24 O -0.0588(6) 0.8739(6) 0.4543(5) 0.030(2) Uani 1 1 d .
O25 O 0.1282(5) 0.8283(5) 0.5889(5) 0.027(2) Uani 1 1 d .
O26 O 0.5303(5) 0.8724(5) 0.8424(4) 0.0202(19) Uani 1 1 d .
O27 O -0.1075(5) 0.4797(5) 0.7613(5) 0.024(2) Uani 1 1 d .
O28 O 0.3661(5) 0.4607(5) 0.4142(5) 0.026(2) Uani 1 1 d .
O29 O 0.3854(5) 0.5253(6) 0.5672(5) 0.031(2) Uani 1 1 d .
O30 O 0.5023(6) 0.6292(6) 1.1172(6) 0.039(3) Uani 1 1 d .
O31 O 0.6304(5) 0.9033(5) 0.9666(5) 0.024(2) Uani 1 1 d .
O32 O 0.0003(5) 0.6972(5) 0.5934(5) 0.022(2) Uani 1 1 d .
O33 O 0.4724(5) 0.7714(5) 1.1830(5) 0.027(2) Uani 1 1 d .
O34 O -0.0117(5) 0.8841(5) 0.5709(5) 0.027(2) Uani 1 1 d .
O35 O 0.7456(6) 0.8397(5) 1.0451(5) 0.030(2) Uani 1 1 d .
O36 O 0.5489(6) 0.8592(6) 0.6785(5) 0.030(2) Uani 1 1 d .
O37 O 0.3154(6) 0.8205(6) 0.6185(5) 0.041(3) Uani 1 1 d .
O38 O 0.8209(5) 0.9834(5) 0.7917(5) 0.030(2) Uani 1 1 d .
N1 N 0.0000 0.5000 0.5000 0.020(3) Uani 1 2 d S
O39 O 0.3323(5) 0.6290(5) 0.5806(5) 0.024(2) Uani 1 1 d .
O40 O 0.0761(5) 0.3782(5) 0.5678(5) 0.023(2) Uani 1 1 d .
O41 O -0.0465(5) 0.7783(6) 0.2400(6) 0.035(3) Uani 1 1 d .
O42 O 0.0520(6) 0.6038(6) 0.8513(5) 0.031(2) Uani 1 1 d .
O43 O -0.2524(5) 0.4618(6) 0.7781(4) 0.026(2) Uani 1 1 d .
O44 O 0.4120(5) 0.9359(5) 0.6567(5) 0.028(2) Uani 1 1 d .
O45 O -0.0270(5) 0.6425(5) 0.2698(5) 0.026(2) Uani 1 1 d .
O46 O 0.1503(6) 0.6291(5) 0.7901(5) 0.030(2) Uani 1 1 d .
O47 O 0.8825(5) 1.0936(7) 1.0227(6) 0.037(3) Uani 1 1 d .
O48 O 0.2704(5) 0.2297(5) 0.4727(5) 0.030(2) Uani 1 1 d .
O49 O 0.6099(6) 0.7439(6) 1.0529(5) 0.031(2) Uani 1 1 d .
O50 O 0.4407(6) 0.6243(7) 0.6625(5) 0.046(3) Uani 1 1 d .
N2 N 0.3737(7) 0.8643(7) 0.6664(6) 0.026(3) Uani 1 1 d .
O51 O 0.0129(6) 0.4398(6) 0.8624(5) 0.034(2) Uani 1 1 d .
O52 O 0.7597(6) 0.9772(6) 0.9042(5) 0.033(2) Uani 1 1 d .
O53 O 0.6720(6) 0.9828(6) 0.7781(5) 0.034(2) Uani 1 1 d .
O54 O 0.7398(6) 0.6977(7) 1.0553(5) 0.042(3) Uani 1 1 d .
O55 O 0.1656(6) 0.7004(7) 0.8979(6) 0.048(3) Uani 1 1 d .
O56 O 0.2162(6) 0.9414(5) 0.5776(6) 0.040(3) Uani 1 1 d .
O57 O 0.5767(6) 0.9775(6) 0.6448(5) 0.035(2) Uani 1 1 d .
O58 O 0.8320(6) 1.1046(7) 1.1216(6) 0.048(3) Uani 1 1 d .
O59 O -0.0767(6) 0.9721(6) 0.5312(7) 0.051(3) Uani 1 1 d .
N3 N 0.1253(7) 0.6476(7) 0.8471(6) 0.027(3) Uani 1 1 d .
N4 N 0.3872(6) 0.5946(7) 0.6061(6) 0.028(3) Uani 1 1 d .
N5 N -0.0506(6) 0.9109(7) 0.5184(8) 0.030(3) Uani 1 1 d .
N6 N 0.1553(7) 0.8850(7) 0.5527(7) 0.032(3) Uani 1 1 d .
O60 O 0.1396(7) 0.4765(7) 0.8392(7) 0.056(3) Uani 1 1 d .
O61 O 0.6095(7) 0.8777(7) 0.5856(6) 0.052(3) Uani 1 1 d .
N7 N 0.5808(7) 0.9042(8) 0.6337(6) 0.035(3) Uani 1 1 d .
C1 C 0.1904(7) 0.6965(7) 0.3651(6) 0.014(3) Uani 1 1 d .
C2 C 0.2489(8) 0.8338(8) 1.1035(6) 0.021(3) Uani 1 1 d .
C3 C 0.2166(8) 0.7497(8) 1.0850(7) 0.026(3) Uani 1 1 d .
H3A H 0.2421 0.7191 1.0552 0.031 Uiso 1 1 calc R
C4 C 0.2072(7) 0.3845(7) 0.6769(6) 0.017(3) Uani 1 1 d U
C5 C 0.2214(7) 0.6598(8) 0.3067(7) 0.019(3) Uani 1 1 d .
C6 C 0.6088(8) 0.7583(8) 0.8768(7) 0.023(3) Uani 1 1 d .
C7 C -0.1117(8) 0.6952(7) 0.6798(7) 0.024(3) Uani 1 1 d .
O62 O 0.3514(8) 0.6739(7) 0.9423(6) 0.067(4) Uani 1 1 d .
O63 O 0.8776(7) 0.9658(8) 1.1235(7) 0.072(4) Uani 1 1 d .
C8 C 0.1730(7) 0.2689(8) 0.3562(7) 0.021(3) Uani 1 1 d .
C9 C 0.6165(7) 0.8580(7) 1.2773(7) 0.021(3) Uani 1 1 d .
C10 C 0.6654(7) 0.9080(7) 1.2365(7) 0.022(3) Uani 1 1 d .
C11 C 0.2213(9) 0.2901(8) 0.7632(8) 0.031(3) Uani 1 1 d .
H11A H 0.1968 0.2488 0.7884 0.037 Uiso 1 1 calc R
C12 C 0.6578(8) 0.8324(9) 1.3376(8) 0.033(4) Uani 1 1 d .
H12A H 0.6266 0.8007 1.3666 0.040 Uiso 1 1 calc R
C13 C 0.1712(8) 0.3245(7) 0.7162(7) 0.020(3) Uani 1 1 d .
C14 C 0.2116(8) 0.7820(8) 0.3823(7) 0.026(3) Uani 1 1 d .
H14A H 0.1911 0.8070 0.4204 0.031 Uiso 1 1 calc R
C15 C 0.6600(7) 0.7232(8) 0.9249(7) 0.022(3) Uani 1 1 d .
C16 C 0.7496(8) 0.9293(8) 1.2598(7) 0.028(3) Uani 1 1 d .
H16A H 0.7824 0.9648 1.2345 0.034 Uiso 1 1 calc R
N8 N 0.5000 1.0000 1.0000 0.030(4) Uani 1 2 d SU
C17 C 0.1394(7) 0.8372(8) 1.1697(7) 0.027(3) Uani 1 1 d .
H17A H 0.1126 0.8665 1.1992 0.032 Uiso 1 1 calc R
O64 O 0.9437(7) 1.1939(7) 1.1148(8) 0.074(4) Uani 1 1 d .
C18 C 0.2899(8) 0.7918(9) 0.2862(7) 0.031(3) Uani 1 1 d .
H18A H 0.3232 0.8236 0.2587 0.037 Uiso 1 1 calc R
C19 C 0.2623(8) 0.8315(8) 0.3443(8) 0.028(3) Uani 1 1 d .
H19A H 0.2777 0.8892 0.3569 0.034 Uiso 1 1 calc R
C20 C 0.5924(9) 0.7311(9) 0.8026(8) 0.033(4) Uani 1 1 d .
H20A H 0.5592 0.7556 0.7706 0.040 Uiso 1 1 calc R
C21 C 0.1097(8) 0.7532(8) 1.1505(8) 0.028(3) Uani 1 1 d .
H21A H 0.0622 0.7257 1.1664 0.034 Uiso 1 1 calc R
N9 N 0.8873(9) 1.1338(9) 1.0873(9) 0.055(4) Uani 1 1 d .
C22 C 0.2925(8) 0.4061(9) 0.6849(7) 0.032(4) Uani 1 1 d .
H22A H 0.3166 0.4431 0.6556 0.038 Uiso 1 1 calc R
O65 O 0.3601(8) 0.6366(7) 1.0686(7) 0.069(4) Uani 1 1 d U
C23 C 0.2098(8) 0.8801(8) 1.1457(7) 0.029(3) Uani 1 1 d .
C24 C 0.6220(9) 0.6693(9) 0.7722(9) 0.034(4) Uani 1 1 d .
H24A H 0.6072 0.6500 0.7206 0.041 Uiso 1 1 calc R
O66 O 0.4707(8) 0.6270(8) 0.9649(7) 0.069(4) Uani 1 1 d U
C25 C 0.7878(9) 0.9011(9) 1.3184(8) 0.036(4) Uani 1 1 d .
H25A H 0.8464 0.9160 1.3326 0.043 Uiso 1 1 calc R
C26 C 0.7417(9) 0.8514(9) 1.3564(9) 0.040(4) Uani 1 1 d .
H26A H 0.7682 0.8301 1.3959 0.048 Uiso 1 1 calc R
C27 C 0.2697(8) 0.7108(8) 0.2698(7) 0.025(3) Uani 1 1 d .
H27A H 0.2895 0.6868 0.2308 0.030 Uiso 1 1 calc R
C28 C 0.3433(9) 0.3755(9) 0.7341(9) 0.039(4) Uani 1 1 d .
H28A H 0.4016 0.3946 0.7413 0.047 Uiso 1 1 calc R
O67 O 0.1181(10) 0.4072(10) 0.9302(7) 0.097(6) Uani 1 1 d .
C29 C 0.3081(9) 0.3157(9) 0.7738(8) 0.037(4) Uani 1 1 d .
H29A H 0.3422 0.2932 0.8070 0.045 Uiso 1 1 calc R
C30 C 0.2079(8) 0.2248(8) 0.3121(8) 0.029(3) Uani 1 1 d .
H30A H 0.2472 0.1995 0.3353 0.034 Uiso 1 1 calc R
C31 C -0.0912(8) 0.7069(9) 0.7571(8) 0.033(3) Uani 1 1 d .
H31A H -0.0506 0.6841 0.7819 0.039 Uiso 1 1 calc R
C32 C 0.1483(8) 0.7095(10) 1.1090(8) 0.036(4) Uani 1 1 d .
H32A H 0.1280 0.6519 1.0967 0.043 Uiso 1 1 calc R
C33 C -0.1325(9) 0.7537(10) 0.7975(9) 0.041(4) Uani 1 1 d .
H33A H -0.1182 0.7620 0.8499 0.049 Uiso 1 1 calc R
C34 C 0.1897(9) 0.2141(9) 0.2349(8) 0.037(4) Uani 1 1 d U
H34A H 0.2177 0.1847 0.2068 0.044 Uiso 1 1 calc R
N10 N 0.0884(12) 0.4374(9) 0.8775(8) 0.062(5) Uani 1 1 d .
C35 C 0.6714(10) 0.6375(9) 0.8166(10) 0.046(4) Uani 1 1 d .
H35A H 0.6931 0.5959 0.7963 0.055 Uiso 1 1 calc R
C36 C 0.6926(10) 0.6648(9) 0.8945(9) 0.041(4) Uani 1 1 d .
H36A H 0.7292 0.6424 0.9253 0.049 Uiso 1 1 calc R
O68 O 0.8755(10) 0.9228(10) 0.9832(11) 0.121(7) Uani 1 1 d .
O69 O 0.4038(12) 0.5375(12) 1.1409(11) 0.042(5) Uani 0.50 1 d PU
N11 N 0.4267(13) 0.5974(13) 1.1115(12) 0.024(5) Uani 0.50 1 d PU
O70 O 0.3709(14) 0.5739(14) 0.8561(12) 0.052(6) Uani 0.50 1 d PU
N12 N 0.8269(8) 1.0044(9) 0.6630(8) 0.051(4) Uani 1 1 d .
N13 N 0.4014(16) 0.6284(16) 0.9188(14) 0.039(6) Uani 0.50 1 d PU

loop_
_atom_site_aniso_label
_atom_site_aniso_U_11
_atom_site_aniso_U_22
_atom_site_aniso_U_33
_atom_site_aniso_U_23
_atom_site_aniso_U_13
_atom_site_aniso_U_12
U1 0.0159(2) 0.0158(2) 0.0263(3) 0.0089(2) 0.0068(2) 0.00700(19)
U2 0.0116(2) 0.0158(2) 0.0195(2) 0.00640(19) 0.00508(18) 0.00454(18)
U3 0.0164(2) 0.0187(3) 0.0181(3) 0.0072(2) 0.00565(19) 0.00352(19)
U4 0.0208(3) 0.0173(3) 0.0262(3) 0.0069(2) 0.0053(2) 0.0062(2)
U5 0.0153(2) 0.0293(3) 0.0249(3) 0.0104(2) 0.0034(2) 0.0074(2)
U6 0.0186(2) 0.0196(3) 0.0171(2) 0.0043(2) 0.00369(19) 0.0028(2)
Cs1 0.0294(5) 0.0313(5) 0.0325(5) 0.0082(4) 0.0086(4) 0.0088(4)
P1 0.0241(18) 0.0141(17) 0.0198(18) 0.0052(14) 0.0062(14) 0.0078(14)
P2 0.0210(17) 0.0221(18) 0.0200(18) 0.0070(14) 0.0051(14) 0.0094(15)
P3 0.0100(15) 0.0145(16) 0.0189(17) 0.0075(13) 0.0040(13) 0.0039(12)
P4 0.0120(16) 0.0222(18) 0.0236(18) 0.0095(14) 0.0046(13) 0.0053(14)
P5 0.0150(16) 0.0214(18) 0.0187(17) 0.0057(14) 0.0041(13) 0.0058(14)
P6 0.0130(15) 0.0224(18) 0.0186(17) 0.0100(14) 0.0049(13) 0.0057(14)
P7 0.0201(17) 0.0281(19) 0.0149(17) 0.0053(14) 0.0065(14) 0.0093(15)
P8 0.0196(17) 0.0191(18) 0.029(2) 0.0142(15) 0.0075(15) 0.0079(14)
P9 0.0191(18) 0.031(2) 0.030(2) 0.0043(16) 0.0134(15) 0.0067(16)
P10 0.0182(17) 0.0161(17) 0.031(2) 0.0089(15) 0.0086(15) 0.0080(14)
P11 0.0234(18) 0.0215(19) 0.0233(19) 0.0109(15) 0.0054(15) 0.0045(15)
P12 0.0271(19) 0.031(2) 0.031(2) 0.0133(17) 0.0091(16) 0.0187(17)
O1 0.017(4) 0.020(5) 0.020(5) 0.006(4) 0.004(4) 0.009(4)
O2 0.027(5) 0.025(5) 0.033(6) 0.018(4) 0.007(4) 0.006(4)
O3 0.013(4) 0.021(5) 0.018(5) 0.002(4) -0.002(4) 0.003(4)
O4 0.014(4) 0.012(4) 0.019(4) 0.010(3) 0.004(3) 0.009(3)
O5 0.017(4) 0.013(4) 0.021(5) 0.004(4) 0.001(4) 0.004(4)
O6 0.022(5) 0.015(5) 0.021(5) 0.006(4) 0.000(4) 0.005(4)
O7 0.032(5) 0.020(5) 0.026(5) 0.006(4) 0.007(4) 0.004(4)
O8 0.017(4) 0.028(5) 0.021(5) 0.010(4) 0.007(4) 0.008(4)
O9 0.014(4) 0.022(5) 0.014(4) 0.011(4) 0.006(3) 0.004(4)
O10 0.026(5) 0.017(5) 0.029(5) 0.005(4) -0.001(4) -0.002(4)
O11 0.020(5) 0.013(4) 0.021(5) 0.002(4) -0.001(4) -0.002(4)
O12 0.019(5) 0.022(5) 0.038(6) 0.008(4) 0.010(4) 0.002(4)
O13 0.019(5) 0.016(5) 0.026(5) 0.004(4) 0.006(4) 0.006(4)
O14 0.022(5) 0.028(5) 0.035(6) 0.006(4) 0.003(4) 0.007(4)
O15 0.011(4) 0.020(5) 0.028(5) 0.005(4) 0.002(4) 0.002(4)
O16 0.023(5) 0.022(5) 0.020(5) 0.006(4) 0.004(4) 0.003(4)
O17 0.015(4) 0.025(5) 0.025(5) 0.012(4) 0.005(4) 0.007(4)
O18 0.027(5) 0.020(5) 0.024(5) 0.008(4) 0.012(4) 0.012(4)
O19 0.020(5) 0.014(4) 0.029(5) 0.011(4) 0.010(4) 0.009(4)
O20 0.028(5) 0.022(5) 0.024(5) 0.004(4) 0.005(4) 0.012(4)
O21 0.025(5) 0.021(5) 0.021(5) 0.009(4) 0.009(4) 0.011(4)
O22 0.011(4) 0.021(5) 0.019(5) -0.001(4) 0.004(3) 0.002(4)
O23 0.014(4) 0.017(4) 0.018(5) 0.009(4) 0.006(3) 0.007(4)
O24 0.029(5) 0.029(6) 0.033(6) 0.010(5) 0.008(5) 0.009(4)
O25 0.029(5) 0.015(5) 0.034(6) 0.007(4) -0.002(4) 0.006(4)
O26 0.021(5) 0.021(5) 0.020(5) 0.008(4) 0.004(4) 0.007(4)
O27 0.019(5) 0.032(5) 0.022(5) 0.007(4) 0.006(4) 0.007(4)
O28 0.025(5) 0.029(5) 0.028(5) 0.009(4) 0.014(4) 0.009(4)
O29 0.022(5) 0.029(6) 0.038(6) 0.002(5) -0.002(4) 0.006(4)
O30 0.036(6) 0.038(6) 0.056(7) 0.031(5) 0.013(5) 0.019(5)
O31 0.020(5) 0.030(5) 0.020(5) 0.007(4) 0.000(4) 0.008(4)
O32 0.022(5) 0.021(5) 0.029(5) 0.013(4) 0.013(4) 0.008(4)
O33 0.030(5) 0.019(5) 0.027(5) 0.001(4) 0.003(4) -0.001(4)
O34 0.009(4) 0.027(5) 0.043(6) 0.004(4) 0.003(4) 0.003(4)
O35 0.036(6) 0.026(5) 0.029(5) 0.009(4) 0.001(4) 0.009(4)
O36 0.031(5) 0.035(6) 0.018(5) 0.000(4) 0.005(4) 0.001(4)
O37 0.035(6) 0.040(7) 0.033(6) -0.003(5) -0.006(5) -0.005(5)
O38 0.020(5) 0.031(6) 0.043(6) 0.002(5) 0.014(4) 0.010(4)
N1 0.019(8) 0.031(9) 0.014(8) 0.016(7) 0.009(6) 0.007(7)
O39 0.016(5) 0.030(5) 0.024(5) 0.004(4) 0.001(4) 0.005(4)
O40 0.012(4) 0.024(5) 0.032(5) 0.012(4) 0.009(4) -0.002(4)
O41 0.027(5) 0.034(6) 0.060(7) 0.033(5) 0.026(5) 0.016(5)
O42 0.032(6) 0.034(6) 0.025(5) 0.004(4) 0.007(4) 0.004(5)
O43 0.021(5) 0.047(6) 0.014(5) 0.003(4) 0.010(4) 0.012(4)
O44 0.026(5) 0.026(5) 0.029(5) 0.008(4) 0.005(4) -0.003(4)
O45 0.027(5) 0.023(5) 0.033(5) 0.013(4) 0.013(4) 0.009(4)
O46 0.030(5) 0.028(6) 0.030(6) 0.003(4) 0.010(4) 0.003(4)
O47 0.011(5) 0.059(7) 0.038(6) 0.016(6) 0.005(4) -0.002(5)
O48 0.026(5) 0.022(5) 0.043(6) 0.006(4) 0.007(4) 0.010(4)
O49 0.035(6) 0.041(6) 0.030(6) 0.018(5) 0.013(4) 0.024(5)
O50 0.035(6) 0.062(8) 0.028(6) -0.006(5) -0.014(5) 0.011(6)
N2 0.023(6) 0.026(7) 0.027(7) 0.002(5) -0.003(5) 0.007(5)
O51 0.029(6) 0.043(7) 0.035(6) 0.009(5) 0.017(5) 0.007(5)
O52 0.027(5) 0.036(6) 0.037(6) 0.001(5) 0.014(5) 0.011(5)
O53 0.026(5) 0.038(6) 0.032(6) -0.002(5) 0.005(4) 0.004(5)
O54 0.044(6) 0.069(8) 0.035(6) 0.023(5) 0.012(5) 0.045(6)
O55 0.032(6) 0.050(7) 0.043(7) -0.006(6) 0.001(5) -0.014(5)
O56 0.030(6) 0.009(5) 0.069(8) -0.002(5) 0.006(5) -0.011(4)
O57 0.034(6) 0.024(6) 0.045(6) 0.006(5) 0.010(5) 0.002(5)
O58 0.024(6) 0.059(8) 0.047(7) -0.002(6) 0.001(5) -0.008(5)
O59 0.043(7) 0.010(5) 0.102(10) 0.015(6) 0.017(6) 0.008(5)
N3 0.029(7) 0.025(7) 0.024(7) 0.009(5) 0.003(5) 0.000(5)
N4 0.014(6) 0.036(7) 0.033(7) 0.012(6) 0.005(5) 0.004(5)
N5 0.016(6) 0.011(6) 0.063(9) 0.012(6) 0.007(6) 0.000(5)
N6 0.024(6) 0.023(7) 0.052(8) 0.003(6) 0.004(6) 0.014(5)
O60 0.033(6) 0.049(8) 0.072(9) 0.006(6) -0.024(6) 0.010(6)
O61 0.068(8) 0.055(8) 0.043(7) 0.004(6) 0.040(6) 0.019(6)
N7 0.037(7) 0.052(9) 0.017(6) 0.000(6) 0.014(5) 0.013(7)
C1 0.010(6) 0.012(6) 0.022(7) 0.013(5) 0.002(5) 0.002(5)
C2 0.021(7) 0.024(7) 0.013(6) 0.000(5) 0.006(5) -0.004(6)
C3 0.017(7) 0.021(7) 0.030(8) -0.007(6) 0.004(6) -0.008(6)
C4 0.017(4) 0.016(4) 0.019(4) 0.004(4) 0.001(3) 0.011(4)
C5 0.015(6) 0.026(7) 0.025(7) 0.016(6) 0.008(5) 0.013(6)
C6 0.022(7) 0.020(7) 0.032(8) 0.006(6) 0.005(6) 0.014(6)
C7 0.032(8) 0.017(7) 0.033(8) 0.015(6) 0.022(6) 0.010(6)
O62 0.077(9) 0.043(8) 0.051(8) -0.015(6) -0.024(7) -0.002(7)
O63 0.042(7) 0.108(11) 0.061(9) 0.036(8) -0.009(6) 0.015(7)
C8 0.013(6) 0.023(7) 0.026(7) 0.006(6) 0.002(5) 0.002(5)
C9 0.019(7) 0.020(7) 0.027(8) 0.006(6) 0.001(6) 0.012(6)
C10 0.016(6) 0.015(7) 0.028(8) -0.001(6) -0.004(6) 0.001(5)
C11 0.037(9) 0.026(8) 0.037(9) 0.020(7) 0.015(7) 0.010(7)
C12 0.026(8) 0.033(9) 0.036(9) 0.012(7) 0.002(7) -0.003(6)
C13 0.024(7) 0.021(7) 0.024(7) 0.009(6) 0.011(6) 0.013(6)
C14 0.022(7) 0.027(8) 0.025(8) -0.001(6) 0.007(6) 0.000(6)
C15 0.017(6) 0.018(7) 0.031(8) -0.001(6) 0.007(6) 0.004(5)
C16 0.023(7) 0.033(8) 0.027(8) 0.015(6) 0.009(6) -0.003(6)
N8 0.030(4) 0.030(4) 0.030(4) 0.0055(12) 0.0066(13) 0.0082(14)
C17 0.010(6) 0.037(9) 0.035(8) 0.003(7) 0.013(6) 0.003(6)
O64 0.029(7) 0.046(8) 0.115(12) -0.012(7) -0.005(7) -0.021(6)
C18 0.022(7) 0.050(10) 0.031(8) 0.024(7) 0.014(6) 0.016(7)
C19 0.025(7) 0.015(7) 0.041(9) 0.018(6) 0.001(6) -0.004(6)
C20 0.031(8) 0.046(10) 0.033(9) 0.018(7) 0.015(7) 0.019(7)
C21 0.017(7) 0.030(8) 0.043(9) 0.022(7) 0.012(6) 0.002(6)
N9 0.034(8) 0.052(10) 0.061(11) 0.005(8) -0.001(8) -0.012(7)
C22 0.033(8) 0.039(9) 0.026(8) 0.026(7) 0.007(6) 0.005(7)
O65 0.071(5) 0.060(5) 0.074(5) 0.004(4) 0.034(4) 0.004(4)
C23 0.030(8) 0.032(8) 0.028(8) 0.007(6) 0.011(6) 0.009(7)
C24 0.035(9) 0.035(9) 0.045(9) 0.009(7) 0.029(7) 0.017(7)
O66 0.072(5) 0.067(5) 0.070(5) 0.006(4) 0.026(4) 0.016(4)
C25 0.029(8) 0.033(9) 0.052(10) 0.024(8) 0.004(7) 0.014(7)
C26 0.032(9) 0.042(10) 0.049(10) 0.019(8) 0.009(8) 0.008(7)
C27 0.030(8) 0.027(8) 0.028(8) 0.018(6) 0.019(6) 0.011(6)
C28 0.020(7) 0.043(10) 0.063(11) 0.024(8) 0.006(7) 0.019(7)
O67 0.135(14) 0.143(15) 0.043(8) 0.052(9) 0.009(9) 0.080(12)
C29 0.038(9) 0.046(10) 0.046(10) 0.031(8) 0.017(7) 0.029(8)
C30 0.019(7) 0.020(7) 0.047(9) 0.007(7) 0.013(7) 0.000(6)
C31 0.022(7) 0.042(9) 0.031(8) 0.005(7) -0.005(6) 0.009(7)
C32 0.020(7) 0.065(11) 0.029(8) 0.021(8) 0.017(6) 0.006(7)
C33 0.022(8) 0.057(11) 0.036(9) -0.003(8) -0.001(7) 0.009(8)
C34 0.038(5) 0.036(5) 0.040(5) -0.003(4) 0.012(4) 0.017(4)
N10 0.111(15) 0.040(9) 0.032(9) 0.003(7) 0.024(10) 0.008(10)
C35 0.055(11) 0.035(10) 0.059(12) -0.001(8) 0.023(9) 0.028(9)
C36 0.046(10) 0.029(9) 0.059(11) 0.024(8) 0.021(8) 0.015(8)
O68 0.110(13) 0.128(14) 0.212(19) 0.101(14) 0.121(14) 0.099(12)
O69 0.042(5) 0.042(5) 0.042(5) 0.0070(13) 0.0091(15) 0.0109(17)
N11 0.023(6) 0.023(6) 0.024(6) 0.004(5) 0.007(5) 0.003(5)
O70 0.053(6) 0.052(6) 0.052(6) 0.0087(14) 0.0108(16) 0.0137(19)
N12 0.038(8) 0.062(10) 0.059(10) 0.011(8) 0.029(7) 0.009(7)
N13 0.043(8) 0.036(7) 0.038(8) 0.009(5) 0.011(5) 0.007(5)

loop_
_atom_type_symbol
_atom_type_description
_atom_type_scat_dispersion_real
_atom_type_scat_dispersion_imag
_atom_type_scat_source
C C 0.0033 0.0016 'International Tables Vol C Tables 4.2.6.8 and 6.1.1.4'
N N 0.0061 0.0033 'International Tables Vol C Tables 4.2.6.8 and 6.1.1.4'
O O 0.0106 0.0060 'International Tables Vol C Tables 4.2.6.8 and 6.1.1.4'
P P 0.1023 0.0942 'International Tables Vol C Tables 4.2.6.8 and 6.1.1.4'
Cs Cs -0.3680 2.1192 'International Tables Vol C Tables 4.2.6.8 and 6.1.1.4'
U U -9.6767 9.6646 'International Tables Vol C Tables 4.2.6.8 and 6.1.1.4'
H H 0.0000 0.0000 'International Tables Vol C Tables 4.2.6.8 and 6.1.1.4'

loop_
_geom_angle_atom_site_label_1
_geom_angle_atom_site_label_2
_geom_angle_atom_site_label_3
_geom_angle
_geom_angle_site_symmetry_1
_geom_angle_site_symmetry_3
O14 U1 O32 157.0(3) . .
O14 U1 O1 81.7(3) . .
O32 U1 O1 86.5(3) . .
O14 U1 O19 102.0(3) . 2_566
O32 U1 O19 78.7(3) . 2_566
O1 U1 O19 149.7(3) . 2_566
O14 U1 O40 74.7(3) . 2_566
O32 U1 O40 83.4(3) . 2_566
O1 U1 O40 76.7(3) . 2_566
O19 U1 O40 75.5(3) 2_566 2_566
O14 U1 O24 67.2(3) . .
O32 U1 O24 132.0(3) . .
O1 U1 O24 136.9(3) . .
O19 U1 O24 69.1(3) 2_566 .
O40 U1 O24 119.6(3) 2_566 .
O14 U1 O20 77.2(3) . .
O32 U1 O20 119.2(3) . .
O1 U1 O20 76.3(3) . .
O19 U1 O20 133.9(3) 2_566 .
O40 U1 O20 143.3(3) 2_566 .
O24 U1 O20 68.4(3) . .
O14 U1 O34 115.5(3) . .
O32 U1 O34 86.7(3) . .
O1 U1 O34 135.2(3) . .
O19 U1 O34 70.6(3) 2_566 .
O40 U1 O34 145.9(3) 2_566 .
O24 U1 O34 49.9(3) . .
O20 U1 O34 68.8(3) . .
O14 U1 O25 125.0(3) . .
O32 U1 O25 68.8(3) . .
O1 U1 O25 71.9(3) . .
O19 U1 O25 124.9(3) 2_566 .
O40 U1 O25 138.7(3) 2_566 .
O24 U1 O25 101.7(3) . .
O20 U1 O25 50.4(3) . .
O34 U1 O25 64.4(3) . .
O14 U1 N5 91.7(3) . .
O32 U1 N5 109.1(3) . .
O1 U1 N5 144.7(3) . .
O19 U1 N5 65.6(3) 2_566 .
O40 U1 N5 134.9(3) 2_566 .
O24 U1 N5 24.8(3) . .
O20 U1 N5 68.4(3) . .
O34 U1 N5 25.2(3) . .
O25 U1 N5 84.3(3) . .
O14 U1 Cs1 128.4(2) . .
O32 U1 Cs1 44.3(2) . .
O1 U1 Cs1 46.7(2) . .
O19 U1 Cs1 122.9(2) 2_566 .
O40 U1 Cs1 92.0(2) 2_566 .
O24 U1 Cs1 148.3(2) . .
O20 U1 Cs1 87.3(2) . .
O34 U1 Cs1 103.3(2) . .
O25 U1 Cs1 46.76(19) . .
N5 U1 Cs1 127.6(2) . .
O23 U2 O6 150.3(3) . .
O23 U2 O18 79.8(3) . 2_566
O6 U2 O18 107.4(3) . 2_566
O23 U2 O11 80.1(3) . 2_566
O6 U2 O11 74.7(3) . 2_566
O18 U2 O11 74.0(3) 2_566 2_566
O23 U2 O22 80.3(3) . .
O6 U2 O22 78.8(3) . .
O18 U2 O22 146.7(3) 2_566 .
O11 U2 O22 76.5(3) 2_566 .
O23 U2 O12 78.7(3) . .
O6 U2 O12 131.0(3) . .
O18 U2 O12 70.8(3) 2_566 .
O11 U2 O12 141.4(3) 2_566 .
O22 U2 O12 130.2(3) . .
O23 U2 O29 117.1(3) . .
O6 U2 O29 77.4(3) . .
O18 U2 O29 138.0(3) 2_566 .
O11 U2 O29 143.4(3) 2_566 .
O22 U2 O29 75.1(3) . .
O12 U2 O29 75.3(3) . .
O23 U2 O28 142.5(3) . .
O6 U2 O28 65.5(3) . .
O18 U2 O28 75.1(3) 2_566 .
O11 U2 O28 118.0(3) 2_566 .
O22 U2 O28 133.7(3) . .
O12 U2 O28 67.1(3) . .
O29 U2 O28 69.3(3) . .
O23 U2 O39 67.7(3) . .
O6 U2 O39 121.3(3) . .
O18 U2 O39 127.8(3) 2_566 .
O11 U2 O39 133.9(3) 2_566 .
O22 U2 O39 66.5(3) . .
O12 U2 O39 63.7(3) . .
O29 U2 O39 49.4(3) . .
O28 U2 O39 107.5(3) . .
O23 U2 Cs1 39.81(19) . .
O6 U2 Cs1 124.5(2) . .
O18 U2 Cs1 119.6(2) 2_566 .
O11 U2 Cs1 90.8(2) 2_566 .
O22 U2 Cs1 45.7(2) . .
O12 U2 Cs1 93.0(2) . .
O29 U2 Cs1 85.8(2) . .
O28 U2 Cs1 151.0(2) . .
O39 U2 Cs1 43.51(18) . .
O9 U3 O4 81.8(3) . 2_566
O9 U3 O27 157.7(3) . .
O4 U3 O27 76.8(3) 2_566 .
O9 U3 O21 86.5(3) . .
O4 U3 O21 78.7(3) 2_566 .
O27 U3 O21 83.1(3) . .
O9 U3 O45 80.5(3) . 2_566
O4 U3 O45 74.8(3) 2_566 2_566
O27 U3 O45 99.9(3) . 2_566
O21 U3 O45 151.8(3) . 2_566
O9 U3 O42 117.8(3) . .
O4 U3 O42 147.8(3) 2_566 .
O27 U3 O42 79.1(3) . .
O21 U3 O42 77.5(3) . .
O45 U3 O42 130.6(3) 2_566 .
O9 U3 O60 81.1(4) . .
O4 U3 O60 142.0(3) 2_566 .
O27 U3 O60 120.1(4) . .
O21 U3 O60 133.4(3) . .
O45 U3 O60 69.0(3) 2_566 .
O42 U3 O60 69.5(3) . .
O9 U3 O51 129.5(3) . .
O4 U3 O51 123.9(3) 2_566 .
O27 U3 O51 69.6(3) . .
O21 U3 O51 136.6(3) . .
O45 U3 O51 68.6(3) 2_566 .
O42 U3 O51 65.0(3) . .
O60 U3 O51 51.2(4) . .
O9 U3 O46 69.4(3) . .
O4 U3 O46 137.4(3) 2_566 .
O27 U3 O46 124.0(3) . .
O21 U3 O46 69.1(3) . .
O45 U3 O46 127.4(3) 2_566 .
O42 U3 O46 48.6(3) . .
O60 U3 O46 64.5(3) . .
O51 U3 O46 98.7(3) . .
O9 U3 N10 104.9(4) . .
O4 U3 N10 134.7(3) 2_566 .
O27 U3 N10 94.9(4) . .
O21 U3 N10 145.3(3) . .
O45 U3 N10 62.8(3) 2_566 .
O42 U3 N10 68.1(3) . .
O60 U3 N10 26.4(4) . .
O51 U3 N10 25.3(4) . .
O46 U3 N10 84.1(4) . .
O9 U3 Cs1 40.5(2) . .
O4 U3 Cs1 92.08(19) 2_566 .
O27 U3 Cs1 133.3(2) . .
O21 U3 Cs1 50.2(2) . .
O45 U3 Cs1 121.0(2) 2_566 .
O42 U3 Cs1 89.2(2) . .
O60 U3 Cs1 96.5(3) . .
O51 U3 Cs1 143.2(2) . .
O46 U3 Cs1 45.8(2) . .
N10 U3 Cs1 122.4(4) . .
O16 U4 O15 83.7(3) . .
O16 U4 O49 76.9(3) . .
O15 U4 O49 153.1(3) . .
O16 U4 O13 82.4(3) . .
O15 U4 O13 79.5(3) . .
O49 U4 O13 79.6(3) . .
O16 U4 O33 73.3(3) . .
O15 U4 O33 85.3(3) . .
O49 U4 O33 106.3(3) . .
O13 U4 O33 152.6(3) . .
O16 U4 O65 145.1(4) . .
O15 U4 O65 80.0(4) . .
O49 U4 O65 126.1(4) . .
O13 U4 O65 124.0(4) . .
O33 U4 O65 74.8(4) . .
O16 U4 O66 143.0(4) . .
O15 U4 O66 118.7(4) . .
O49 U4 O66 71.0(4) . .
O13 U4 O66 74.3(4) . .
O33 U4 O66 133.1(4) . .
O65 U4 O66 71.3(4) . .
O16 U4 O30 120.5(3) . .
O15 U4 O30 134.5(3) . .
O49 U4 O30 72.1(3) . .
O13 U4 O30 136.9(3) . .
O33 U4 O30 68.7(3) . .
O65 U4 O30 57.9(4) . .
O66 U4 O30 66.1(4) . .
O16 U4 O62 139.7(3) . .
O15 U4 O62 65.9(4) . .
O49 U4 O62 119.9(4) . .
O13 U4 O62 67.1(3) . .
O33 U4 O62 126.3(4) . .
O65 U4 O62 56.9(4) . .
O66 U4 O62 52.9(4) . .
O30 U4 O62 99.8(4) . .
O16 U4 N11 136.1(5) . .
O15 U4 N11 110.7(5) . .
O49 U4 N11 96.2(5) . .
O13 U4 N11 139.7(5) . .
O33 U4 N11 67.2(5) . .
O65 U4 N11 32.8(5) . .
O66 U4 N11 66.7(5) . .
O30 U4 N11 25.2(4) . .
O62 U4 N11 81.5(5) . .
O31 U5 O52 76.8(3) . .
O31 U5 O17 80.7(3) . .
O52 U5 O17 149.8(3) . .
O31 U5 O35 73.7(3) . .
O52 U5 O35 108.2(3) . .
O17 U5 O35 84.1(3) . .
O31 U5 O8 80.1(3) . 2_677
O52 U5 O8 78.3(3) . 2_677
O17 U5 O8 78.2(3) . 2_677
O35 U5 O8 150.4(3) . 2_677
O31 U5 O63 140.7(4) . .
O52 U5 O63 125.9(4) . .
O17 U5 O63 84.0(4) . .
O35 U5 O63 68.8(4) . .
O8 U5 O63 131.5(4) 2_677 .
O31 U5 O68 115.5(5) . .
O52 U5 O68 66.5(5) . .
O17 U5 O68 142.8(4) . .
O35 U5 O68 70.4(4) . .
O8 U5 O68 135.3(4) 2_677 .
O63 U5 O68 61.9(5) . .
O31 U5 O47 145.8(3) . .
O52 U5 O47 74.4(3) . .
O17 U5 O47 117.6(3) . .
O35 U5 O47 133.2(3) . .
O8 U5 O47 76.4(3) 2_677 .
O63 U5 O47 72.8(4) . .
O68 U5 O47 68.5(5) . .
O31 U5 O58 139.5(3) . .
O52 U5 O58 119.7(3) . .
O17 U5 O58 68.0(3) . .
O35 U5 O58 125.2(3) . .
O8 U5 O58 69.1(3) 2_677 .
O63 U5 O58 62.5(4) . .
O68 U5 O58 105.0(5) . .
O47 U5 O58 49.8(3) . .
O26 U6 O3 82.4(3) . 2_677
O26 U6 O10 155.9(3) . 2_677
O3 U6 O10 79.0(3) 2_677 2_677
O26 U6 O53 88.8(3) . .
O3 U6 O53 72.4(3) 2_677 .
O10 U6 O53 99.9(3) 2_677 .
O26 U6 O5 82.9(3) . 2_677
O3 U6 O5 82.4(3) 2_677 2_677
O10 U6 O5 79.6(3) 2_677 2_677
O53 U6 O5 154.4(3) . 2_677
O26 U6 O36 81.9(3) . .
O3 U6 O36 140.6(3) 2_677 .
O10 U6 O36 122.2(3) 2_677 .
O53 U6 O36 71.4(3) . .
O5 U6 O36 130.7(3) 2_677 .
O26 U6 O44 115.3(3) . .
O3 U6 O44 148.4(3) 2_677 .
O10 U6 O44 75.7(3) 2_677 .
O53 U6 O44 130.4(3) . .
O5 U6 O44 74.6(3) 2_677 .
O36 U6 O44 70.4(3) . .
O26 U6 O57 130.1(3) . .
O3 U6 O57 124.6(3) 2_677 .
O10 U6 O57 73.7(3) 2_677 .
O53 U6 O57 66.3(3) . .
O5 U6 O57 135.9(3) 2_677 .
O36 U6 O57 50.0(3) . .
O44 U6 O57 65.2(3) . .
O26 U6 O7 66.1(3) . .
O3 U6 O7 136.6(3) 2_677 .
O10 U6 O7 119.8(3) 2_677 .
O53 U6 O7 132.2(3) . .
O5 U6 O7 65.5(3) 2_677 .
O36 U6 O7 65.5(3) . .
O44 U6 O7 49.3(3) . .
O57 U6 O7 98.7(3) . .
O26 U6 N7 105.6(3) . .
O3 U6 N7 134.9(3) 2_677 .
O10 U6 N7 98.4(3) 2_677 .
O53 U6 N7 63.6(3) . .
O5 U6 N7 142.0(3) 2_677 .
O36 U6 N7 25.4(3) . .
O44 U6 N7 68.2(3) . .
O57 U6 N7 24.9(3) . .
O7 U6 N7 84.0(3) . .
O9 Cs1 O23 94.8(2) . .
O9 Cs1 O39 93.4(2) . .
O23 Cs1 O39 53.1(2) . .
O9 Cs1 O37 153.7(2) . .
O23 Cs1 O37 84.7(2) . .
O39 Cs1 O37 65.3(3) . .
O9 Cs1 O32 95.3(2) . .
O23 Cs1 O32 97.3(2) . .
O39 Cs1 O32 149.8(2) . .
O37 Cs1 O32 110.9(2) . .
O9 Cs1 O46 54.4(2) . .
O23 Cs1 O46 149.0(2) . .
O39 Cs1 O46 118.2(2) . .
O37 Cs1 O46 120.7(2) . .
O32 Cs1 O46 90.0(2) . .
O9 Cs1 O25 145.9(2) . .
O23 Cs1 O25 93.9(2) . .
O39 Cs1 O25 117.9(2) . .
O37 Cs1 O25 60.1(3) . .
O32 Cs1 O25 50.8(2) . .
O46 Cs1 O25 113.6(2) . .
O9 Cs1 O22 46.4(2) . .
O23 Cs1 O22 55.4(2) . .
O39 Cs1 O22 51.4(2) . .
O37 Cs1 O22 116.5(2) . .
O32 Cs1 O22 120.4(2) . .
O46 Cs1 O22 95.0(2) . .
O25 Cs1 O22 148.6(2) . .
O9 Cs1 O1 117.2(2) . .
O23 Cs1 O1 45.5(2) . .
O39 Cs1 O1 92.8(2) . .
O37 Cs1 O1 80.9(2) . .
O32 Cs1 O1 57.6(2) . .
O46 Cs1 O1 147.0(2) . .
O25 Cs1 O1 52.6(2) . .
O22 Cs1 O1 96.4(2) . .
O9 Cs1 O21 56.9(2) . .
O23 Cs1 O21 118.5(2) . .
O39 Cs1 O21 149.8(2) . .
O37 Cs1 O21 144.6(2) . .
O32 Cs1 O21 44.21(19) . .
O46 Cs1 O21 51.2(2) . .
O25 Cs1 O21 90.1(2) . .
O22 Cs1 O21 98.94(19) . .
O1 Cs1 O21 96.4(2) . .
O9 Cs1 P6 23.18(15) . .
O23 Cs1 P6 73.78(15) . .
O39 Cs1 P6 73.11(17) . .
O37 Cs1 P6 138.2(2) . .
O32 Cs1 P6 107.13(16) . .
O46 Cs1 P6 75.26(17) . .
O25 Cs1 P6 154.07(16) . .
O22 Cs1 P6 23.45(14) . .
O1 Cs1 P6 106.16(15) . .
O21 Cs1 P6 76.74(14) . .
O9 Cs1 P3 105.82(16) . .
O23 Cs1 P3 22.63(15) . .
O39 Cs1 P3 73.09(16) . .
O37 Cs1 P3 83.49(18) . .
O32 Cs1 P3 76.73(16) . .
O46 Cs1 P3 155.53(17) . .
O25 Cs1 P3 73.68(17) . .
O22 Cs1 P3 74.97(15) . .
O1 Cs1 P3 22.95(14) . .
O21 Cs1 P3 107.52(15) . .
P6 Cs1 P3 88.93(7) . .
O21 P1 O32 110.6(5) . .
O21 P1 O11 112.5(5) . .
O32 P1 O11 109.6(5) . .
O21 P1 C7 108.1(5) . .
O32 P1 C7 108.2(5) . .
O11 P1 C7 107.6(6) . .
O21 P1 Cs1 60.8(3) . .
O32 P1 Cs1 51.2(3) . .
O11 P1 Cs1 118.4(4) . .
C7 P1 Cs1 133.5(5) . .
O26 P2 O31 112.0(5) . .
O26 P2 O13 109.4(5) . .
O31 P2 O13 110.8(5) . .
O26 P2 C6 106.5(5) . .
O31 P2 C6 109.4(6) . .
O13 P2 C6 108.6(5) . .
O1 P3 O4 112.9(5) . .
O1 P3 O23 107.7(5) . .
O4 P3 O23 110.3(4) . .
O1 P3 C1 108.7(5) . .
O4 P3 C1 109.2(5) . .
O23 P3 C1 107.9(5) . .
O1 P3 Cs1 57.4(3) . .
O4 P3 Cs1 124.1(3) . .
O23 P3 Cs1 50.4(3) . .
C1 P3 Cs1 126.3(4) . .
O17 P4 O16 113.0(5) . .
O17 P4 O5 109.0(5) . .
O16 P4 O5 111.2(5) . .
O17 P4 C10 107.1(5) . .
O16 P4 C10 108.4(5) . .
O5 P4 C10 108.0(5) . .
O3 P5 O15 112.5(5) . .
O3 P5 O8 110.3(5) . .
O15 P5 O8 109.3(5) . .
O3 P5 C2 111.0(5) . .
O15 P5 C2 106.6(5) . .
O8 P5 C2 106.9(5) . .
O22 P6 O40 113.3(5) . .
O22 P6 O9 109.7(5) . .
O40 P6 O9 109.1(5) . .
O22 P6 C4 108.9(5) . .
O40 P6 C4 109.1(5) . .
O9 P6 C4 106.4(5) . .
O22 P6 Cs1 58.8(3) . .
O40 P6 Cs1 121.6(3) . .
O9 P6 Cs1 51.5(3) . .
C4 P6 Cs1 128.7(4) . .
O18 P7 O27 115.0(5) . .
O18 P7 O43 108.8(5) . .
O27 P7 O43 108.0(5) . .
O18 P7 C5 109.1(5) . 2_566
O27 P7 C5 109.8(5) . 2_566
O43 P7 C5 105.8(5) . 2_566
O45 P8 O14 114.6(5) . .
O45 P8 O41 111.1(5) . .
O14 P8 O41 104.4(6) . .
O45 P8 C13 109.2(5) . 2_566
O14 P8 C13 109.8(6) . 2_566
O41 P8 C13 107.5(5) . 2_566
O53 P9 O52 115.0(5) . .
O53 P9 O38 108.7(5) . .
O52 P9 O38 108.7(5) . .
O53 P9 C23 111.1(6) . 2_677
O52 P9 C23 106.5(6) . 2_677
O38 P9 C23 106.4(6) . 2_677
O6 P10 O19 115.8(5) . .
O6 P10 O48 107.3(5) . .
O19 P10 O48 108.0(5) . .
O6 P10 C8 108.0(5) . .
O19 P10 C8 110.3(5) . .
O48 P10 C8 107.1(6) . .
O33 P11 O10 115.9(5) . .
O33 P11 O2 107.8(5) . .
O10 P11 O2 107.2(5) . .
O33 P11 C9 111.7(6) . .
O10 P11 C9 109.1(5) . .
O2 P11 C9 104.4(5) . .
O35 P12 O49 115.5(6) . .
O35 P12 O54 105.2(6) . .
O49 P12 O54 109.4(5) . .
O35 P12 C15 112.5(6) . .
O49 P12 C15 108.2(6) . .
O54 P12 C15 105.6(6) . .
P3 O1 U1 150.9(5) . .
P3 O1 Cs1 99.6(4) . .
U1 O1 Cs1 102.7(3) . .
P5 O3 U6 162.8(5) . 2_677
P3 O4 U3 153.4(4) . 2_566
P4 O5 U6 139.0(5) . 2_677
P10 O6 U2 142.6(5) . .
N2 O7 U6 93.7(6) . .
P5 O8 U5 138.0(5) . 2_677
P6 O9 U3 140.6(5) . .
P6 O9 Cs1 105.3(4) . .
U3 O9 Cs1 111.0(3) . .
P11 O10 U6 154.6(6) . 2_677
P1 O11 U2 148.0(5) . 2_566
P2 O13 U4 136.6(5) . .
P8 O14 U1 145.4(5) . .
P5 O15 U4 148.3(5) . .
P4 O16 U4 160.5(5) . .
P4 O17 U5 148.3(5) . .
P7 O18 U2 155.7(5) . 2_566
P10 O19 U1 155.8(5) . 2_566
N6 O20 U1 98.1(7) . .
P1 O21 U3 151.1(5) . .
P1 O21 Cs1 96.6(4) . .
U3 O21 Cs1 98.8(3) . .
P6 O22 U2 148.9(5) . .
P6 O22 Cs1 97.7(4) . .
U2 O22 Cs1 103.5(3) . .
P3 O23 U2 139.0(5) . .
P3 O23 Cs1 106.9(4) . .
U2 O23 Cs1 112.4(3) . .
N5 O24 U1 97.4(7) . .
N6 O25 U1 96.6(7) . .
N6 O25 Cs1 135.5(7) . .
U1 O25 Cs1 97.3(3) . .
P2 O26 U6 153.4(5) . .
P7 O27 U3 139.7(5) . .
N4 O29 U2 100.5(7) . .
N11 O30 U4 93.9(11) . .
P2 O31 U5 156.8(5) . .
P1 O32 U1 140.6(5) . .
P1 O32 Cs1 106.8(4) . .
U1 O32 Cs1 106.1(3) . .
P11 O33 U4 143.5(5) . .
N5 O34 U1 95.3(7) . .
P12 O35 U5 141.7(5) . .
N7 O36 U6 99.0(8) . .
N2 O37 Cs1 129.1(8) . .
N4 O39 U2 94.3(7) . .
N4 O39 Cs1 134.7(7) . .
U2 O39 Cs1 100.1(3) . .
P6 O40 U1 151.4(5) . 2_566
N3 O42 U3 100.6(7) . .
N2 O44 U6 98.8(7) . .
P8 O45 U3 153.8(5) . 2_566
N3 O46 U3 93.9(7) . .
N3 O46 Cs1 148.7(8) . .
U3 O46 Cs1 96.3(3) . .
N9 O47 U5 97.2(8) . .
P12 O49 U4 156.2(5) . .
O37 N2 O7 121.5(11) . .
O37 N2 O44 120.8(11) . .
O7 N2 O44 117.7(10) . .
N10 O51 U3 94.8(8) . .
P9 O52 U5 158.8(6) . .
P9 O53 U6 143.5(6) . .
N7 O57 U6 95.6(7) . .
N9 O58 U5 96.6(9) . .
O46 N3 O55 123.8(12) . .
O46 N3 O42 116.3(11) . .
O55 N3 O42 119.9(12) . .
O50 N4 O39 123.4(12) . .
O50 N4 O29 121.0(11) . .
O39 N4 O29 115.6(10) . .
O59 N5 O34 120.4(13) . .
O59 N5 O24 122.9(12) . .
O34 N5 O24 116.6(11) . .
O59 N5 U1 174.0(8) . .
O34 N5 U1 59.4(6) . .
O24 N5 U1 57.8(6) . .
O56 N6 O25 123.7(12) . .
O56 N6 O20 121.8(12) . .
O25 N6 O20 114.5(11) . .
N10 O60 U3 94.0(10) . .
O61 N7 O36 122.5(13) . .
O61 N7 O57 123.5(13) . .
O36 N7 O57 114.1(11) . .
O61 N7 U6 171.2(10) . .
O36 N7 U6 55.6(6) . .
O57 N7 U6 59.5(6) . .
C14 C1 C5 118.4(10) . .
C14 C1 P3 117.6(9) . .
C5 C1 P3 123.9(9) . .
C3 C2 C23 119.7(12) . .
C3 C2 P5 117.9(10) . .
C23 C2 P5 122.3(10) . .
C32 C3 C2 121.6(13) . .
C22 C4 C13 118.7(11) . .
C22 C4 P6 116.6(9) . .
C13 C4 P6 124.6(9) . .
C27 C5 C1 118.1(12) . .
C27 C5 P7 119.3(10) . 2_566
C1 C5 P7 122.6(9) . 2_566
C20 C6 C15 118.9(12) . .
C20 C6 P2 118.6(10) . .
C15 C6 P2 122.6(10) . .
C31 C7 C8 119.3(12) . 2_566
C31 C7 P1 117.1(10) . .
C8 C7 P1 123.6(10) 2_566 .
N13 O62 U4 88.5(13) . .
C30 C8 C7 117.0(12) . 2_566
C30 C8 P10 120.0(10) . .
C7 C8 P10 122.9(10) 2_566 .
C12 C9 C10 117.6(11) . .
C12 C9 P11 120.1(10) . .
C10 C9 P11 122.3(9) . .
C16 C10 C9 118.5(11) . .
C16 C10 P4 118.1(10) . .
C9 C10 P4 123.3(9) . .
C13 C11 C29 120.8(12) . .
C26 C12 C9 121.9(13) . .
C11 C13 C4 119.9(11) . .
C11 C13 P8 116.7(9) . 2_566
C4 C13 P8 123.3(9) . 2_566
C1 C14 C19 121.5(12) . .
C36 C15 C6 118.3(13) . .
C36 C15 P12 118.8(11) . .
C6 C15 P12 122.8(10) . .
C25 C16 C10 121.9(12) . .
C21 C17 C23 120.7(12) . .
C27 C18 C19 120.9(12) . .
C18 C19 C14 117.6(12) . .
C6 C20 C24 122.8(13) . .
C32 C21 C17 120.7(12) . .
O64 N9 O58 121.8(16) . .
O64 N9 O47 121.8(15) . .
O58 N9 O47 116.3(12) . .
C4 C22 C28 121.9(12) . .
N11 O65 U4 88.1(9) . .
C2 C23 C17 117.7(13) . .
C2 C23 P9 123.1(10) . 2_677
C17 C23 P9 119.2(11) . 2_677
C35 C24 C20 118.6(15) . .
N13 O66 U4 96.6(14) . .
C16 C25 C26 120.0(14) . .
C12 C26 C25 120.0(14) . .
C18 C27 C5 123.4(13) . .
C29 C28 C22 119.7(13) . .
C28 C29 C11 118.7(12) . .
C8 C30 C34 124.6(13) . .
C7 C31 C33 118.8(13) . .
C21 C32 C3 119.7(15) . .
C34 C33 C31 122.6(15) 2_566 .
C33 C34 C30 117.8(14) 2_566 .
O67 N10 O51 123.6(16) . .
O67 N10 O60 118.2(18) . .
O51 N10 O60 117.9(14) . .
O67 N10 U3 172.6(12) . .
O51 N10 U3 59.9(8) . .
O60 N10 U3 59.6(8) . .
C24 C35 C36 121.1(14) . .
C35 C36 C15 120.1(14) . .
O69 N11 O30 120(2) . .
O69 N11 O65 119.8(19) . .
O30 N11 O65 119.8(16) . .
O69 N11 U4 173.3(18) . .
O30 N11 U4 60.9(9) . .
O65 N11 U4 59.1(8) . .
O70 N13 O62 118(2) . .
O70 N13 O66 121(2) . .
O62 N13 O66 119(2) . .

loop_
_geom_bond_atom_site_label_1
_geom_bond_atom_site_label_2
_geom_bond_distance
_geom_bond_site_symmetry_2
U1 O14 2.261(9) .
U1 O32 2.254(8) .
U1 O1 2.292(8) .
U1 O19 2.306(8) 2_566
U1 O40 2.342(9) 2_566
U1 O24 2.539(9) .
U1 O20 2.549(9) .
U1 O34 2.572(9) .
U1 O25 2.595(9) .
U1 N5 2.975(11) .
U1 Cs1 4.388(2) .
U2 O23 2.247(8) .
U2 O6 2.304(8) .
U2 O18 2.323(8) 2_566
U2 O11 2.346(8) 2_566
U2 O22 2.346(8) .
U2 O12 2.508(8) .
U2 O29 2.534(9) .
U2 O28 2.530(8) .
U2 O39 2.686(9) .
U2 Cs1 4.454(2) .
U3 O9 2.262(8) .
U3 O4 2.290(8) 2_566
U3 O27 2.283(8) .
U3 O21 2.304(8) .
U3 O45 2.326(9) 2_566
U3 O42 2.558(9) .
U3 O60 2.582(10) .
U3 O51 2.594(10) .
U3 O46 2.734(9) .
U3 N10 2.987(16) .
U3 Cs1 4.430(2) .
U4 O16 2.225(8) .
U4 O15 2.270(8) .
U4 O49 2.294(9) .
U4 O13 2.358(8) .
U4 O33 2.373(9) .
U4 O65 2.526(12) .
U4 O66 2.545(13) .
U4 O30 2.577(9) .
U4 O62 2.710(11) .
U4 N11 2.94(2) .
U5 O31 2.229(8) .
U5 O52 2.253(9) .
U5 O17 2.293(8) .
U5 O35 2.346(9) .
U5 O8 2.373(8) 2_677
U5 O63 2.544(11) .
U5 O68 2.574(12) .
U5 O47 2.580(9) .
U5 O58 2.608(11) .
U6 O26 2.253(8) .
U6 O3 2.268(8) 2_677
U6 O10 2.275(8) 2_677
U6 O53 2.317(9) .
U6 O5 2.347(8) 2_677
U6 O36 2.507(9) .
U6 O44 2.575(9) .
U6 O57 2.599(10) .
U6 O7 2.692(9) .
U6 N7 3.001(11) .
Cs1 O9 3.082(8) .
Cs1 O23 3.084(8) .
Cs1 O39 3.114(9) .
Cs1 O37 3.121(10) .
Cs1 O32 3.191(8) .
Cs1 O46 3.198(9) .
Cs1 O25 3.223(9) .
Cs1 O22 3.278(8) .
Cs1 O1 3.272(8) .
Cs1 O21 3.446(8) .
Cs1 P6 3.797(5) .
Cs1 P3 3.827(4) .
P1 O21 1.515(8) .
P1 O32 1.536(8) .
P1 O11 1.526(8) .
P1 C7 1.804(13) .
P2 O26 1.531(8) .
P2 O31 1.533(9) .
P2 O13 1.526(8) .
P2 C6 1.819(13) .
P3 O1 1.514(8) .
P3 O4 1.512(8) .
P3 O23 1.539(8) .
P3 C1 1.794(11) .
P4 O17 1.526(8) .
P4 O16 1.526(9) .
P4 O5 1.546(8) .
P4 C10 1.833(13) .
P5 O3 1.513(8) .
P5 O15 1.519(9) .
P5 O8 1.537(8) .
P5 C2 1.829(12) .
P6 O22 1.525(8) .
P6 O40 1.523(9) .
P6 O9 1.549(9) .
P6 C4 1.801(11) .
P7 O18 1.501(8) .
P7 O27 1.514(9) .
P7 O43 1.576(8) .
P7 C5 1.787(13) 2_566
P8 O45 1.498(9) .
P8 O14 1.505(10) .
P8 O41 1.573(9) .
P8 C13 1.810(13) 2_566
P9 O53 1.524(10) .
P9 O52 1.533(10) .
P9 O38 1.559(9) .
P9 C23 1.805(15) 2_677
P10 O6 1.510(9) .
P10 O19 1.513(8) .
P10 O48 1.597(9) .
P10 C8 1.805(13) .
P11 O33 1.502(9) .
P11 O10 1.512(9) .
P11 O2 1.594(9) .
P11 C9 1.793(13) .
P12 O35 1.492(10) .
P12 O49 1.508(9) .
P12 O54 1.576(9) .
P12 C15 1.813(13) .
O3 U6 2.268(8) 2_677
O4 U3 2.290(8) 2_566
O5 U6 2.347(8) 2_677
O7 N2 1.277(12) .
O8 U5 2.373(8) 2_677
O10 U6 2.275(8) 2_677
O11 U2 2.346(8) 2_566
O18 U2 2.323(8) 2_566
O19 U1 2.306(8) 2_566
O20 N6 1.313(14) .
O24 N5 1.258(14) .
O25 N6 1.289(14) .
O29 N4 1.310(14) .
O30 N11 1.26(2) .
O34 N5 1.274(13) .
O36 N7 1.304(14) .
O37 N2 1.236(13) .
O39 N4 1.272(13) .
O40 U1 2.342(8) 2_566
O42 N3 1.317(13) .
O44 N2 1.293(13) .
O45 U3 2.326(9) 2_566
O46 N3 1.252(13) .
O47 N9 1.299(17) .
O50 N4 1.230(13) .
O51 N10 1.279(19) .
O55 N3 1.210(14) .
O56 N6 1.214(13) .
O57 N7 1.268(14) .
O58 N9 1.272(16) .
O59 N5 1.247(13) .
O60 N10 1.333(18) .
O61 N7 1.195(13) .
C1 C14 1.405(17) .
C1 C5 1.441(17) .
C2 C3 1.392(17) .
C2 C23 1.413(18) .
C3 C32 1.381(17) .
C4 C22 1.390(17) .
C4 C13 1.415(16) .
C5 C27 1.384(16) .
C5 P7 1.787(13) 2_566
C6 C20 1.368(18) .
C6 C15 1.420(17) .
C7 C31 1.402(18) .
C7 C8 1.438(17) 2_566
O62 N13 1.38(3) .
C8 C30 1.361(18) .
C8 C7 1.438(17) 2_566
C9 C12 1.390(17) .
C9 C10 1.431(17) .
C10 C16 1.369(17) .
C11 C13 1.392(17) .
C11 C29 1.410(19) .
C12 C26 1.359(19) .
C13 P8 1.810(13) 2_566
C14 C19 1.406(17) .
C15 C36 1.372(19) .
C16 C25 1.366(17) .
C17 C21 1.387(18) .
C17 C23 1.424(17) .
O64 N9 1.217(15) .
C18 C27 1.331(18) .
C18 C19 1.425(19) .
C20 C24 1.386(19) .
C21 C32 1.372(19) .
C22 C28 1.382(17) .
O65 N11 1.59(2) .
C23 P9 1.805(14) 2_677
C24 C35 1.33(2) .
O66 N13 1.34(3) .
C25 C26 1.367(19) .
C28 C29 1.413(19) .
O67 N10 1.247(17) .
C30 C34 1.402(19) .
C31 C33 1.42(2) .
C33 C34 1.32(2) 2_566
C34 C33 1.32(2) 2_566
C35 C36 1.43(2) .
O69 N11 1.23(3) .
O70 N13 1.35(3) .

loop_
_platon_squeeze_void_nr
_platon_squeeze_void_average_x
_platon_squeeze_void_average_y
_platon_squeeze_void_average_z
_platon_squeeze_void_volume
_platon_squeeze_void_count_electrons
_platon_squeeze_void_content
1 0.000 -0.500 0.000 485 266 ' '
2 0.310 0.808 0.809 48 33 ' '
3 0.500 0.000 0.500 382 211 ' '
4 0.470 0.542 0.780 5 2 ' '
5 0.530 0.458 0.220 5 2 ' '
6 0.690 0.192 0.191 48 35 ' '
